data_7132152
loop_
_publ_author_name
'Jha, Neha'
'Mondal, Subhadip'
'Kapur, Manmohan'

_publ_section_title
;
 Site-selective ring opening of bicyclo[n.1.0]alkanols: An
 Fe(II)-catalyzed 1,6-conjugate addition to p-quinone methides
;
_journal_name_full 'Chemical Communications'
_journal_paper_doi 10.1039/D3CC04135B
_journal_year 2023
_chemical_formula_moiety 'C32 H37 Cl O2'
_chemical_formula_sum 'C32 H37 Cl O2'
_chemical_formula_weight 489.06
_chemical_name_systematic NJ05
_space_group_crystal_system monoclinic
_space_group_IT_number 14
_space_group_name_Hall '-P 2ybc'
_space_group_name_H-M_alt 'P 1 21/c 1'
_atom_sites_solution_hydrogens geom
_audit_creation_date 2023-05-27
_audit_creation_method
;
Olex2 1.5
(compiled 2023.03.06 svn.rbb2c1857 for OlexSys, GUI svn.r6748)
;
_audit_update_record
;
2023-06-04 deposited with the CCDC.	2023-09-25 downloaded from the CCDC.
;
_cell_angle_alpha 90
_cell_angle_beta 98.366(3)
_cell_angle_gamma 90
_cell_formula_units_Z 4
_cell_length_a 12.2970(8)
_cell_length_b 12.7194(9)
_cell_length_c 17.6770(11)
_cell_measurement_reflns_used 1922
_cell_measurement_temperature 140.00
_cell_measurement_theta_max 70.72
_cell_measurement_theta_min 4.31
_cell_volume 2735.4(3)
_computing_molecular_graphics 'Olex2 1.5 (Dolomanov et al., 2009)'
_computing_publication_material 'Olex2 1.5 (Dolomanov et al., 2009)'
_computing_structure_refinement 'SHELXL 2018/3 (Sheldrick, 2015)'
_computing_structure_solution 'SHELXT 2018/2 (Sheldrick, 2018)'
_diffrn_ambient_temperature 140.00
_diffrn_measured_fraction_theta_full 0.992
_diffrn_measured_fraction_theta_max 0.992
_diffrn_measurement_device_type 'Bruker APEX-II CCD'
_diffrn_measurement_method '\f and \w scans'
_diffrn_radiation_type CuK\a
_diffrn_radiation_wavelength 1.54178
_diffrn_reflns_av_R_equivalents 0.1453
_diffrn_reflns_av_unetI/netI 0.0693
_diffrn_reflns_Laue_measured_fraction_full 0.992
_diffrn_reflns_Laue_measured_fraction_max 0.992
_diffrn_reflns_limit_h_max 15
_diffrn_reflns_limit_h_min -15
_diffrn_reflns_limit_k_max 15
_diffrn_reflns_limit_k_min -15
_diffrn_reflns_limit_l_max 22
_diffrn_reflns_limit_l_min -22
_diffrn_reflns_number 67803
_diffrn_reflns_point_group_measured_fraction_full 0.992
_diffrn_reflns_point_group_measured_fraction_max 0.992
_diffrn_reflns_theta_full 67.679
_diffrn_reflns_theta_max 74.492
_diffrn_reflns_theta_min 4.298
_diffrn_source_current 0.0
_diffrn_source_power 0.0
_diffrn_source_voltage 0.0
_diffrn_standards_number 0
_exptl_absorpt_coefficient_mu 1.426
_exptl_absorpt_correction_type none
_exptl_crystal_colour 'clear light colourless'
_exptl_crystal_colour_lustre clear
_exptl_crystal_colour_modifier light
_exptl_crystal_colour_primary colourless
_exptl_crystal_density_diffrn 1.188
_exptl_crystal_description block
_exptl_crystal_F_000 1048
_exptl_crystal_size_max 0.124
_exptl_crystal_size_mid 0.074
_exptl_crystal_size_min 0.062
_refine_diff_density_max 1.079
_refine_diff_density_min -0.848
_refine_diff_density_rms 0.072
_refine_ls_extinction_coef 0.022(2)
_refine_ls_extinction_expression Fc^*^=kFc[1+0.001xFc^2^\l^3^/sin(2\q)]^-1/4^
_refine_ls_extinction_method 'SHELXL-2018/3 (Sheldrick 2018)'
_refine_ls_goodness_of_fit_ref 1.027
_refine_ls_hydrogen_treatment constr
_refine_ls_matrix_type full
_refine_ls_number_parameters 324
_refine_ls_number_reflns 5549
_refine_ls_number_restraints 0
_refine_ls_restrained_S_all 1.027
_refine_ls_R_factor_all 0.1167
_refine_ls_R_factor_gt 0.0970
_refine_ls_shift/su_max 0.000
_refine_ls_shift/su_mean 0.000
_refine_ls_structure_factor_coef Fsqd
_refine_ls_weighting_details 'w=1/[\s^2^(Fo^2^)+(0.1183P)^2^+4.2808P] where P=(Fo^2^+2Fc^2^)/3'
_refine_ls_weighting_scheme calc
_refine_ls_wR_factor_gt 0.2402
_refine_ls_wR_factor_ref 0.2594
_reflns_Friedel_coverage 0.000
_reflns_number_gt 4257
_reflns_number_total 5549
_reflns_threshold_expression 'I > 2\s(I)'
_cod_data_source_file d3cc04135b2.cif
_cod_data_source_block NJ-05
_cod_database_code 7132152
_shelx_shelxl_version_number 2018/3
_shelx_space_group_comment
;
The symmetry employed for this shelxl refinement is uniquely defined
by the following loop, which should always be used as a source of
symmetry information in preference to the above space-group names.
They are only intended as comments.
;
_shelx_estimated_absorpt_t_max 0.917
_shelx_estimated_absorpt_t_min 0.843
_olex2_refinement_description
;
1. Fixed Uiso
 At 1.2 times of:
  All C(H) groups, All C(H,H) groups
 At 1.5 times of:
  All C(H,H,H) groups, All O(H) groups
2.a Ternary CH refined with riding coordinates:
 C2(H2A), C1(H1)
2.b Secondary CH2 refined with riding coordinates:
 C3(H3A,H3B), C6(H6A,H6B), C5(H5A,H5B)
2.c Aromatic/amide H refined with riding coordinates:
 C20(H20), C11(H11), C8(H8), C24(H24), C10(H10), C14(H14), C15(H15), C18(H18),
 C17(H17), C9(H9)
2.d Idealised Me refined as rotating group:
 C31(H31A,H31B,H31C), C28(H28A,H28B,H28C), C30(H30A,H30B,H30C), C32(H32A,H32B,
 H32C), C27(H27A,H27B,H27C), C26(H26A,H26B,H26C)
2.e Idealised tetrahedral OH refined as rotating group:
 O2(H2)
;
_olex2_submission_special_instructions 'No special instructions were received'

loop_
_space_group_symop_operation_xyz
'x, y, z'
'-x, y+1/2, -z+1/2'
'-x, -y, -z'
'x, -y-1/2, z-1/2'

loop_
_atom_site_label
_atom_site_type_symbol
_atom_site_fract_x
_atom_site_fract_y
_atom_site_fract_z
_atom_site_U_iso_or_equiv
_atom_site_adp_type
_atom_site_occupancy
_atom_site_site_symmetry_order
_atom_site_calc_flag
_atom_site_refinement_flags_posn
_atom_site_refinement_flags_adp
_atom_site_refinement_flags_occupancy
_atom_site_disorder_assembly
_atom_site_disorder_group
Cl1 Cl 0.84296(10) 0.72729(11) 0.15811(7) 0.0792(5) Uani 1 1 d . . . . .
O2 O 0.07370(18) 0.5528(2) 0.16501(13) 0.0447(6) Uani 1 1 d . . . . .
H2 H 0.042283 0.593103 0.192632 0.067 Uiso 1 1 calc R U . . .
O1 O 0.4972(2) 0.3120(2) 0.53790(13) 0.0481(6) Uani 1 1 d . . . . .
C22 C 0.1801(3) 0.5362(3) 0.19849(18) 0.0390(7) Uani 1 1 d . . . . .
C7 C 0.7004(3) 0.3147(3) 0.39774(16) 0.0386(7) Uani 1 1 d . . . . .
C21 C 0.2437(3) 0.4693(3) 0.15753(19) 0.0416(7) Uani 1 1 d . . . . .
C23 C 0.2230(3) 0.5822(3) 0.26894(18) 0.0418(8) Uani 1 1 d . . . . .
C4 C 0.5025(3) 0.2987(3) 0.47006(18) 0.0401(7) Uani 1 1 d . . . . .
C12 C 0.6587(3) 0.4175(3) 0.40147(19) 0.0416(8) Uani 1 1 d . . . . .
C3 C 0.4553(3) 0.3768(3) 0.41041(19) 0.0441(8) Uani 1 1 d . . . . .
H3A H 0.404013 0.423148 0.433047 0.053 Uiso 1 1 calc R U . . .
H3B H 0.411788 0.337840 0.367857 0.053 Uiso 1 1 calc R U . . .
C20 C 0.3505(3) 0.4490(3) 0.1904(2) 0.0476(8) Uani 1 1 d . . . . .
H20 H 0.394579 0.405349 0.163537 0.057 Uiso 1 1 calc R U . . .
C11 C 0.7316(3) 0.4989(3) 0.42522(19) 0.0462(8) Uani 1 1 d . . . . .
H11 H 0.704153 0.568182 0.429261 0.055 Uiso 1 1 calc R U . . .
C8 C 0.8131(3) 0.2979(3) 0.41627(19) 0.0453(8) Uani 1 1 d . . . . .
H8 H 0.841387 0.228622 0.414157 0.054 Uiso 1 1 calc R U . . .
C6 C 0.6236(3) 0.2235(3) 0.37890(19) 0.0429(8) Uani 1 1 d . . . . .
H6A H 0.666802 0.160021 0.370363 0.051 Uiso 1 1 calc R U . . .
H6B H 0.573830 0.238719 0.330927 0.051 Uiso 1 1 calc R U . . .
C24 C 0.3318(3) 0.5564(3) 0.29793(19) 0.0487(9) Uani 1 1 d . . . . .
H24 H 0.363471 0.586140 0.345368 0.058 Uiso 1 1 calc R U . . .
C19 C 0.3963(3) 0.4888(3) 0.2602(2) 0.0488(9) Uani 1 1 d . . . . .
C10 C 0.8439(3) 0.4805(3) 0.44308(19) 0.0490(9) Uani 1 1 d . . . . .
H10 H 0.892582 0.536895 0.458977 0.059 Uiso 1 1 calc R U . . .
C5 C 0.5550(3) 0.2015(3) 0.4428(2) 0.0458(8) Uani 1 1 d . . . . .
H5A H 0.496670 0.150242 0.424103 0.055 Uiso 1 1 calc R U . . .
H5B H 0.602723 0.169153 0.486532 0.055 Uiso 1 1 calc R U . . .
C14 C 0.6600(3) 0.4865(3) 0.2095(2) 0.0496(9) Uani 1 1 d . . . . .
H14 H 0.652773 0.413960 0.196966 0.060 Uiso 1 1 calc R U . . .
C13 C 0.5948(3) 0.5288(3) 0.25847(19) 0.0475(9) Uani 1 1 d . . . . .
C31 C 0.1185(3) 0.7545(3) 0.2654(2) 0.0524(9) Uani 1 1 d . . . . .
H31A H 0.183875 0.792136 0.254157 0.079 Uiso 1 1 calc R U . . .
H31B H 0.075691 0.800511 0.294353 0.079 Uiso 1 1 calc R U . . .
H31C H 0.073390 0.733891 0.217337 0.079 Uiso 1 1 calc R U . . .
C29 C 0.1539(3) 0.6557(3) 0.31282(18) 0.0464(8) Uani 1 1 d . . . . .
C28 C 0.1573(3) 0.5030(3) 0.0208(2) 0.0489(9) Uani 1 1 d . . . . .
H28A H 0.099069 0.544943 0.038431 0.073 Uiso 1 1 calc R U . . .
H28B H 0.128701 0.468753 -0.027669 0.073 Uiso 1 1 calc R U . . .
H28C H 0.218943 0.548818 0.013395 0.073 Uiso 1 1 calc R U . . .
C15 C 0.7362(3) 0.5464(3) 0.1776(2) 0.0520(9) Uani 1 1 d . . . . .
H15 H 0.779892 0.514722 0.143709 0.062 Uiso 1 1 calc R U . . .
C30 C 0.0542(3) 0.5962(4) 0.3356(2) 0.0564(10) Uani 1 1 d . . . . .
H30A H 0.006302 0.573081 0.289448 0.085 Uiso 1 1 calc R U . . .
H30B H 0.013079 0.642958 0.365276 0.085 Uiso 1 1 calc R U . . .
H30C H 0.079889 0.534831 0.366707 0.085 Uiso 1 1 calc R U . . .
C18 C 0.6060(3) 0.6331(4) 0.2750(2) 0.0551(10) Uani 1 1 d . . . . .
H18 H 0.560529 0.664046 0.307977 0.066 Uiso 1 1 calc R U . . .
C17 C 0.6824(4) 0.6959(3) 0.2449(2) 0.0572(10) Uani 1 1 d . . . . .
H17 H 0.689797 0.768302 0.258010 0.069 Uiso 1 1 calc R U . . .
C9 C 0.8844(3) 0.3799(3) 0.4376(2) 0.0516(9) Uani 1 1 d . . . . .
H9 H 0.961257 0.367241 0.448554 0.062 Uiso 1 1 calc R U . . .
C16 C 0.7483(3) 0.6502(3) 0.1949(2) 0.0488(9) Uani 1 1 d . . . . .
C25 C 0.1968(3) 0.4192(3) 0.0806(2) 0.0486(9) Uani 1 1 d . . . . .
C2 C 0.5381(3) 0.4455(3) 0.3774(2) 0.0501(9) Uani 1 1 d . . . . .
H2A H 0.528753 0.517822 0.397649 0.060 Uiso 1 1 calc R U . . .
C32 C 0.2228(4) 0.6942(4) 0.3875(2) 0.0595(11) Uani 1 1 d . . . . .
H32A H 0.244118 0.633868 0.420931 0.089 Uiso 1 1 calc R U . . .
H32B H 0.179190 0.743284 0.413494 0.089 Uiso 1 1 calc R U . . .
H32C H 0.288971 0.729798 0.375686 0.089 Uiso 1 1 calc R U . . .
C1 C 0.5130(3) 0.4547(3) 0.2904(2) 0.0478(8) Uani 1 1 d . . . . .
H1 H 0.523290 0.383173 0.268972 0.057 Uiso 1 1 calc R U . . .
C27 C 0.1010(4) 0.3456(3) 0.0918(3) 0.0647(11) Uani 1 1 d . . . . .
H27A H 0.125711 0.294836 0.132393 0.097 Uiso 1 1 calc R U . . .
H27B H 0.076358 0.307956 0.044012 0.097 Uiso 1 1 calc R U . . .
H27C H 0.040063 0.387138 0.106109 0.097 Uiso 1 1 calc R U . . .
C26 C 0.2829(4) 0.3522(4) 0.0473(3) 0.0722(13) Uani 1 1 d . . . . .
H26A H 0.345582 0.396371 0.039579 0.108 Uiso 1 1 calc R U . . .
H26B H 0.249746 0.322280 -0.001795 0.108 Uiso 1 1 calc R U . . .
H26C H 0.307951 0.295157 0.082902 0.108 Uiso 1 1 calc R U . . .

loop_
_atom_site_aniso_label
_atom_site_aniso_U_11
_atom_site_aniso_U_22
_atom_site_aniso_U_33
_atom_site_aniso_U_23
_atom_site_aniso_U_13
_atom_site_aniso_U_12
Cl1 0.0576(7) 0.0995(10) 0.0780(8) 0.0190(6) 0.0015(5) -0.0257(6)
O2 0.0318(11) 0.0638(16) 0.0373(12) -0.0052(10) 0.0008(9) 0.0007(10)
O1 0.0520(14) 0.0551(15) 0.0368(12) 0.0006(10) 0.0056(10) -0.0007(11)
C22 0.0308(15) 0.0523(19) 0.0336(15) 0.0073(13) 0.0036(12) 0.0000(13)
C7 0.0397(17) 0.0503(19) 0.0249(13) -0.0002(12) 0.0020(12) -0.0011(14)
C21 0.0389(17) 0.0464(18) 0.0397(16) 0.0094(14) 0.0058(13) 0.0016(14)
C23 0.0383(17) 0.055(2) 0.0311(15) 0.0064(14) 0.0021(12) -0.0053(14)
C4 0.0375(16) 0.0448(18) 0.0374(16) -0.0011(13) 0.0034(13) -0.0039(13)
C12 0.0396(17) 0.0447(18) 0.0372(16) 0.0058(13) -0.0051(13) -0.0022(14)
C3 0.0444(18) 0.054(2) 0.0335(15) -0.0013(14) 0.0035(13) 0.0053(15)
C20 0.0427(18) 0.061(2) 0.0394(17) 0.0133(15) 0.0076(14) 0.0073(16)
C11 0.0462(19) 0.051(2) 0.0387(17) 0.0037(14) -0.0015(14) -0.0034(15)
C8 0.0419(18) 0.060(2) 0.0345(16) -0.0006(14) 0.0063(13) 0.0058(15)
C6 0.0477(19) 0.0446(18) 0.0350(16) -0.0047(13) 0.0014(13) -0.0018(14)
C24 0.0411(18) 0.070(2) 0.0332(16) 0.0079(15) -0.0014(13) -0.0069(16)
C19 0.0392(17) 0.068(2) 0.0394(17) 0.0145(16) 0.0066(14) 0.0034(16)
C10 0.0430(19) 0.066(2) 0.0356(17) 0.0028(16) -0.0012(14) -0.0124(17)
C5 0.0467(19) 0.0403(18) 0.0506(19) -0.0011(14) 0.0079(15) 0.0001(14)
C14 0.051(2) 0.059(2) 0.0391(17) 0.0008(15) 0.0065(15) -0.0023(16)
C13 0.0371(17) 0.071(2) 0.0330(16) 0.0074(15) -0.0009(13) 0.0063(16)
C31 0.058(2) 0.060(2) 0.0392(18) -0.0041(16) 0.0080(16) -0.0034(18)
C29 0.0446(19) 0.064(2) 0.0314(16) 0.0009(15) 0.0070(13) -0.0053(16)
C28 0.050(2) 0.059(2) 0.0375(17) 0.0017(15) 0.0062(15) 0.0002(16)
C15 0.049(2) 0.067(2) 0.0429(18) -0.0021(17) 0.0178(16) 0.0013(17)
C30 0.055(2) 0.075(3) 0.0417(19) 0.0032(17) 0.0181(16) -0.0031(19)
C18 0.045(2) 0.087(3) 0.0343(17) 0.0004(18) 0.0071(14) 0.0128(19)
C17 0.063(2) 0.055(2) 0.046(2) -0.0109(17) -0.0148(18) 0.0091(18)
C9 0.0390(18) 0.076(3) 0.0393(18) 0.0042(17) 0.0035(14) 0.0006(17)
C16 0.0376(17) 0.064(2) 0.0431(18) 0.0001(16) -0.0012(14) -0.0031(16)
C25 0.056(2) 0.048(2) 0.0426(18) 0.0007(15) 0.0084(16) 0.0023(16)
C2 0.0409(18) 0.053(2) 0.054(2) 0.0131(16) -0.0008(15) -0.0015(15)
C32 0.063(2) 0.080(3) 0.0344(18) -0.0051(18) 0.0033(16) -0.005(2)
C1 0.049(2) 0.053(2) 0.0397(17) -0.0004(15) 0.0023(15) 0.0022(16)
C27 0.082(3) 0.054(2) 0.057(2) 0.0001(18) 0.003(2) -0.016(2)
C26 0.079(3) 0.079(3) 0.058(2) -0.010(2) 0.007(2) 0.024(3)

loop_
_atom_type_symbol
_atom_type_description
_atom_type_scat_dispersion_real
_atom_type_scat_dispersion_imag
_atom_type_scat_source
C C 0.0181 0.0091 'International Tables Vol C Tables 4.2.6.8 and 6.1.1.4'
H H 0.0000 0.0000 'International Tables Vol C Tables 4.2.6.8 and 6.1.1.4'
Cl Cl 0.3639 0.7018 'International Tables Vol C Tables 4.2.6.8 and 6.1.1.4'
O O 0.0492 0.0322 'International Tables Vol C Tables 4.2.6.8 and 6.1.1.4'

loop_
_geom_angle_atom_site_label_1
_geom_angle_atom_site_label_2
_geom_angle_atom_site_label_3
_geom_angle
_geom_angle_site_symmetry_1
_geom_angle_site_symmetry_3
_geom_angle_publ_flag
C22 O2 H2 109.5 . . ?
O2 C22 C21 115.6(3) . . ?
O2 C22 C23 121.9(3) . . ?
C23 C22 C21 122.5(3) . . ?
C12 C7 C6 120.3(3) . . ?
C8 C7 C12 119.2(3) . . ?
C8 C7 C6 120.4(3) . . ?
C22 C21 C25 122.4(3) . . ?
C20 C21 C22 117.2(3) . . ?
C20 C21 C25 120.4(3) . . ?
C22 C23 C29 122.3(3) . . ?
C24 C23 C22 116.2(3) . . ?
C24 C23 C29 121.6(3) . . ?
O1 C4 C3 121.8(3) . . ?
O1 C4 C5 121.0(3) . . ?
C3 C4 C5 117.2(3) . . ?
C7 C12 C2 123.3(3) . . ?
C11 C12 C7 118.7(3) . . ?
C11 C12 C2 117.9(3) . . ?
C4 C3 H3A 108.3 . . ?
C4 C3 H3B 108.3 . . ?
C4 C3 C2 115.9(3) . . ?
H3A C3 H3B 107.4 . . ?
C2 C3 H3A 108.3 . . ?
C2 C3 H3B 108.3 . . ?
C21 C20 H20 118.4 . . ?
C19 C20 C21 123.2(4) . . ?
C19 C20 H20 118.4 . . ?
C12 C11 H11 119.4 . . ?
C10 C11 C12 121.1(4) . . ?
C10 C11 H11 119.4 . . ?
C7 C8 H8 119.4 . . ?
C9 C8 C7 121.3(4) . . ?
C9 C8 H8 119.4 . . ?
C7 C6 H6A 109.2 . . ?
C7 C6 H6B 109.2 . . ?
C7 C6 C5 111.9(3) . . ?
H6A C6 H6B 107.9 . . ?
C5 C6 H6A 109.2 . . ?
C5 C6 H6B 109.2 . . ?
C23 C24 H24 118.5 . . ?
C23 C24 C19 123.1(3) . . ?
C19 C24 H24 118.5 . . ?
C20 C19 C24 117.8(3) . . ?
C20 C19 C1 116.8(3) . . ?
C24 C19 C1 125.4(3) . . ?
C11 C10 H10 120.1 . . ?
C9 C10 C11 119.8(3) . . ?
C9 C10 H10 120.1 . . ?
C4 C5 C6 113.2(3) . . ?
C4 C5 H5A 108.9 . . ?
C4 C5 H5B 108.9 . . ?
C6 C5 H5A 108.9 . . ?
C6 C5 H5B 108.9 . . ?
H5A C5 H5B 107.7 . . ?
C13 C14 H14 118.9 . . ?
C13 C14 C15 122.1(4) . . ?
C15 C14 H14 118.9 . . ?
C14 C13 C1 117.5(4) . . ?
C18 C13 C14 117.8(4) . . ?
C18 C13 C1 124.6(3) . . ?
H31A C31 H31B 109.5 . . ?
H31A C31 H31C 109.5 . . ?
H31B C31 H31C 109.5 . . ?
C29 C31 H31A 109.5 . . ?
C29 C31 H31B 109.5 . . ?
C29 C31 H31C 109.5 . . ?
C31 C29 C23 110.7(3) . . ?
C31 C29 C30 111.7(3) . . ?
C31 C29 C32 106.6(3) . . ?
C30 C29 C23 110.5(3) . . ?
C32 C29 C23 110.4(3) . . ?
C32 C29 C30 106.9(3) . . ?
H28A C28 H28B 109.5 . . ?
H28A C28 H28C 109.5 . . ?
H28B C28 H28C 109.5 . . ?
C25 C28 H28A 109.5 . . ?
C25 C28 H28B 109.5 . . ?
C25 C28 H28C 109.5 . . ?
C14 C15 H15 120.0 . . ?
C16 C15 C14 120.0(3) . . ?
C16 C15 H15 120.0 . . ?
C29 C30 H30A 109.5 . . ?
C29 C30 H30B 109.5 . . ?
C29 C30 H30C 109.5 . . ?
H30A C30 H30B 109.5 . . ?
H30A C30 H30C 109.5 . . ?
H30B C30 H30C 109.5 . . ?
C13 C18 H18 119.0 . . ?
C13 C18 C17 122.0(4) . . ?
C17 C18 H18 119.0 . . ?
C18 C17 H17 120.6 . . ?
C18 C17 C16 118.9(4) . . ?
C16 C17 H17 120.6 . . ?
C8 C9 C10 119.9(3) . . ?
C8 C9 H9 120.1 . . ?
C10 C9 H9 120.1 . . ?
C15 C16 Cl1 121.8(3) . . ?
C15 C16 C17 119.2(4) . . ?
C17 C16 Cl1 119.0(3) . . ?
C21 C25 C27 109.5(3) . . ?
C21 C25 C26 112.2(3) . . ?
C28 C25 C21 111.3(3) . . ?
C28 C25 C27 109.9(3) . . ?
C28 C25 C26 106.7(3) . . ?
C27 C25 C26 107.0(4) . . ?
C12 C2 H2A 105.8 . . ?
C12 C2 C1 110.2(3) . . ?
C3 C2 C12 115.9(3) . . ?
C3 C2 H2A 105.8 . . ?
C3 C2 C1 112.4(3) . . ?
C1 C2 H2A 105.8 . . ?
C29 C32 H32A 109.5 . . ?
C29 C32 H32B 109.5 . . ?
C29 C32 H32C 109.5 . . ?
H32A C32 H32B 109.5 . . ?
H32A C32 H32C 109.5 . . ?
H32B C32 H32C 109.5 . . ?
C19 C1 C13 109.3(3) . . ?
C19 C1 C2 114.6(3) . . ?
C19 C1 H1 107.0 . . ?
C13 C1 H1 107.0 . . ?
C2 C1 C13 111.5(3) . . ?
C2 C1 H1 107.0 . . ?
C25 C27 H27A 109.5 . . ?
C25 C27 H27B 109.5 . . ?
C25 C27 H27C 109.5 . . ?
H27A C27 H27B 109.5 . . ?
H27A C27 H27C 109.5 . . ?
H27B C27 H27C 109.5 . . ?
C25 C26 H26A 109.5 . . ?
C25 C26 H26B 109.5 . . ?
C25 C26 H26C 109.5 . . ?
H26A C26 H26B 109.5 . . ?
H26A C26 H26C 109.5 . . ?
H26B C26 H26C 109.5 . . ?

loop_
_geom_bond_atom_site_label_1
_geom_bond_atom_site_label_2
_geom_bond_distance
_geom_bond_site_symmetry_2
_geom_bond_publ_flag
Cl1 C16 1.720(4) . ?
O2 H2 0.8400 . ?
O2 C22 1.372(4) . ?
O1 C4 1.222(4) . ?
C22 C21 1.423(5) . ?
C22 C23 1.407(5) . ?
C7 C12 1.409(5) . ?
C7 C8 1.393(5) . ?
C7 C6 1.503(5) . ?
C21 C20 1.382(5) . ?
C21 C25 1.535(5) . ?
C23 C24 1.401(5) . ?
C23 C29 1.545(5) . ?
C4 C3 1.502(5) . ?
C4 C5 1.506(5) . ?
C12 C11 1.394(5) . ?
C12 C2 1.525(5) . ?
C3 H3A 0.9900 . ?
C3 H3B 0.9900 . ?
C3 C2 1.521(5) . ?
C20 H20 0.9500 . ?
C20 C19 1.376(5) . ?
C11 H11 0.9500 . ?
C11 C10 1.391(5) . ?
C8 H8 0.9500 . ?
C8 C9 1.380(6) . ?
C6 H6A 0.9900 . ?
C6 H6B 0.9900 . ?
C6 C5 1.531(5) . ?
C24 H24 0.9500 . ?
C24 C19 1.402(5) . ?
C19 C1 1.520(5) . ?
C10 H10 0.9500 . ?
C10 C9 1.381(6) . ?
C5 H5A 0.9900 . ?
C5 H5B 0.9900 . ?
C14 H14 0.9500 . ?
C14 C13 1.373(5) . ?
C14 C15 1.389(5) . ?
C13 C18 1.361(6) . ?
C13 C1 1.544(5) . ?
C31 H31A 0.9800 . ?
C31 H31B 0.9800 . ?
C31 H31C 0.9800 . ?
C31 C29 1.538(5) . ?
C29 C30 1.544(5) . ?
C29 C32 1.541(5) . ?
C28 H28A 0.9800 . ?
C28 H28B 0.9800 . ?
C28 H28C 0.9800 . ?
C28 C25 1.529(5) . ?
C15 H15 0.9500 . ?
C15 C16 1.359(6) . ?
C30 H30A 0.9800 . ?
C30 H30B 0.9800 . ?
C30 H30C 0.9800 . ?
C18 H18 0.9500 . ?
C18 C17 1.396(6) . ?
C17 H17 0.9500 . ?
C17 C16 1.409(6) . ?
C9 H9 0.9500 . ?
C25 C27 1.540(6) . ?
C25 C26 1.541(6) . ?
C2 H2A 1.0000 . ?
C2 C1 1.529(5) . ?
C32 H32A 0.9800 . ?
C32 H32B 0.9800 . ?
C32 H32C 0.9800 . ?
C1 H1 1.0000 . ?
C27 H27A 0.9800 . ?
C27 H27B 0.9800 . ?
C27 H27C 0.9800 . ?
C26 H26A 0.9800 . ?
C26 H26B 0.9800 . ?
C26 H26C 0.9800 . ?

loop_
_geom_torsion_atom_site_label_1
_geom_torsion_atom_site_label_2
_geom_torsion_atom_site_label_3
_geom_torsion_atom_site_label_4
_geom_torsion
_geom_torsion_site_symmetry_1
_geom_torsion_site_symmetry_2
_geom_torsion_site_symmetry_3
_geom_torsion_site_symmetry_4
_geom_torsion_publ_flag
O2 C22 C21 C20 -178.6(3) . . . . ?
O2 C22 C21 C25 0.4(5) . . . . ?
O2 C22 C23 C24 178.1(3) . . . . ?
O2 C22 C23 C29 -0.9(5) . . . . ?
O1 C4 C3 C2 105.2(4) . . . . ?
O1 C4 C5 C6 -140.7(3) . . . . ?
C22 C21 C20 C19 1.0(5) . . . . ?
C22 C21 C25 C28 59.2(4) . . . . ?
C22 C21 C25 C27 -62.5(4) . . . . ?
C22 C21 C25 C26 178.8(3) . . . . ?
C22 C23 C24 C19 -0.1(5) . . . . ?
C22 C23 C29 C31 -62.0(4) . . . . ?
C22 C23 C29 C30 62.3(4) . . . . ?
C22 C23 C29 C32 -179.8(3) . . . . ?
C7 C12 C11 C10 1.7(5) . . . . ?
C7 C12 C2 C3 49.6(5) . . . . ?
C7 C12 C2 C1 -79.4(4) . . . . ?
C7 C8 C9 C10 1.9(5) . . . . ?
C7 C6 C5 C4 48.3(4) . . . . ?
C21 C22 C23 C24 -1.5(5) . . . . ?
C21 C22 C23 C29 179.4(3) . . . . ?
C21 C20 C19 C24 -2.5(6) . . . . ?
C21 C20 C19 C1 177.0(3) . . . . ?
C23 C22 C21 C20 1.1(5) . . . . ?
C23 C22 C21 C25 -179.9(3) . . . . ?
C23 C24 C19 C20 2.0(5) . . . . ?
C23 C24 C19 C1 -177.5(3) . . . . ?
C4 C3 C2 C12 7.4(5) . . . . ?
C4 C3 C2 C1 135.3(3) . . . . ?
C12 C7 C8 C9 -0.5(5) . . . . ?
C12 C7 C6 C5 -68.2(4) . . . . ?
C12 C11 C10 C9 -0.3(5) . . . . ?
C12 C2 C1 C19 -176.5(3) . . . . ?
C12 C2 C1 C13 -51.7(4) . . . . ?
C3 C4 C5 C6 40.5(4) . . . . ?
C3 C2 C1 C19 52.5(5) . . . . ?
C3 C2 C1 C13 177.3(3) . . . . ?
C20 C21 C25 C28 -121.9(4) . . . . ?
C20 C21 C25 C27 116.4(4) . . . . ?
C20 C21 C25 C26 -2.3(5) . . . . ?
C20 C19 C1 C13 86.7(4) . . . . ?
C20 C19 C1 C2 -147.3(3) . . . . ?
C11 C12 C2 C3 -133.2(4) . . . . ?
C11 C12 C2 C1 97.8(4) . . . . ?
C11 C10 C9 C8 -1.5(5) . . . . ?
C8 C7 C12 C11 -1.3(5) . . . . ?
C8 C7 C12 C2 175.8(3) . . . . ?
C8 C7 C6 C5 107.9(3) . . . . ?
C6 C7 C12 C11 174.8(3) . . . . ?
C6 C7 C12 C2 -8.1(5) . . . . ?
C6 C7 C8 C9 -176.6(3) . . . . ?
C24 C23 C29 C31 119.0(4) . . . . ?
C24 C23 C29 C30 -116.8(4) . . . . ?
C24 C23 C29 C32 1.2(5) . . . . ?
C24 C19 C1 C13 -93.8(4) . . . . ?
C24 C19 C1 C2 32.2(5) . . . . ?
C5 C4 C3 C2 -76.0(4) . . . . ?
C14 C13 C18 C17 -1.2(5) . . . . ?
C14 C13 C1 C19 -114.5(4) . . . . ?
C14 C13 C1 C2 117.7(4) . . . . ?
C14 C15 C16 Cl1 179.0(3) . . . . ?
C14 C15 C16 C17 -0.3(6) . . . . ?
C13 C14 C15 C16 0.3(6) . . . . ?
C13 C18 C17 C16 1.2(5) . . . . ?
C29 C23 C24 C19 179.0(3) . . . . ?
C15 C14 C13 C18 0.5(5) . . . . ?
C15 C14 C13 C1 180.0(3) . . . . ?
C18 C13 C1 C19 64.9(4) . . . . ?
C18 C13 C1 C2 -62.8(5) . . . . ?
C18 C17 C16 Cl1 -179.7(3) . . . . ?
C18 C17 C16 C15 -0.4(5) . . . . ?
C25 C21 C20 C19 -178.0(3) . . . . ?
C2 C12 C11 C10 -175.6(3) . . . . ?
C1 C13 C18 C17 179.3(3) . . . . ?
